data_1544873
loop_
_publ_author_name
'Tomeoka, K.'
'Ohmasa, M.'
'Sadanaga, R.'

_publ_section_title
;
 Crystal chemical studies on some compounds in the Cu2S-Bi2S3 system
 Sample: CB-135
;
_journal_name_full 'Mineralogical Journal'
_journal_page_first 57
_journal_page_last 70
_journal_volume 10
_journal_year 1980
_chemical_formula_sum 'Bi2.86 Cu0.98 S5'
_chemical_name_common CuBi3S5
_chemical_name_mineral CuBi3S5
_space_group_IT_number 12
_space_group_name_H-M_alt 'C 1 2/m 1'
_symmetry_space_group_name_Hall '-C 2y'
_symmetry_space_group_name_H-M 'C 1 2/m 1'
_cell_angle_alpha 90
_cell_angle_beta 115.53(2)
_cell_angle_gamma 90
_cell_formula_units_Z 2
_cell_length_a 13.217(2)
_cell_length_b 4.0327(5)
_cell_length_c 14.076(4)
_cell_volume 677.0(3)
_cod_data_source_file CuBi3S5.cif
_cod_data_source_block CuBi3S5
_cod_original_formula_sum 'Cu0.98 Bi2.86 S5'
_cod_database_code 1544873

loop_
_space_group_symop_operation_xyz
'x, y, z'
'-x, -y, -z'
'-x, y, -z'
'x, -y, z'
'x+1/2, y+1/2, z'
'-x+1/2, -y+1/2, -z'
'-x+1/2, y+1/2, -z'
'x+1/2, -y+1/2, z'

loop_
_atom_site_label
_atom_site_occupancy
_atom_site_fract_x
_atom_site_fract_y
_atom_site_fract_z
_atom_site_adp_type
_atom_site_B_iso_or_equiv
_atom_site_type_symbol
Bi1 1.0 0.2106(2) 0.500000 0.35930(10) Biso 1.861640 Bi
Bi2 0.8020 0.000000 0.000000 0.000000 Biso 0.749155 Bi
Bi3 0.8840 0.34410(10) 0.000000 0.14920(10) Biso 0.944680 Bi
Cu1 0.4010 0.500000 0.184(6) 0.500000 Biso 3.730196 Cu
Cu2 0.0780 0.030(5) 0.500000 0.470(5) Biso 1.300295 Cu
Cu3 0.0910 0.037(6) 0.000000 0.565(5) Biso 3.952683 Cu
Cu4 0.1980 0.072(14) 0.000000 0.011(8) Biso 6.615424 Cu
Cu5 0.1160 0.423(15) 0.000000 0.155(11) Biso 8.145218 Cu
S1 1.0 0.1648(9) 0.500000 0.0753(8) Biso 1.451521 S
S2 1.0 0.4969(9) 0.500000 0.1968(8) Biso 1.553638 S
S3 1.0 0.1282(9) 0.000000 0.4523(7) Biso 1.303823 S
S4 1.0 0.3548(8) 0.000000 0.3432(7) Biso 1.269524 S

loop_
_atom_site_aniso_label
_atom_site_aniso_U_11
_atom_site_aniso_U_22
_atom_site_aniso_U_33
_atom_site_aniso_U_12
_atom_site_aniso_U_13
_atom_site_aniso_U_23
Bi1 0.52629 0.46023 0.20973 0.00000 -0.03030 0.00000
Bi2 0.18491 0.21304 0.17746 0.00000 0.09089 0.00000
Bi3 0.27026 0.22280 0.17746 0.00000 0.06059 0.00000
Cu1 0.48362 1.62627 0.54853 0.00000 0.09089 0.00000
Cu2 0.14224 0.65051 0.16133 0.00000 0.04545 0.00000
Cu3 0.14224 2.60203 0.32266 0.00000 0.19693 0.00000
Cu4 3.84051 0.65051 0.32266 0.00000 0.75743 0.00000
Cu5 3.27154 1.78889 1.29065 0.00000 1.21188 0.00000
S1 0.34138 0.37404 0.37106 0.00000 0.15149 0.00000
S2 0.38405 0.48788 0.19360 0.00000 0.03030 0.00000
S3 0.44095 0.37404 0.12906 0.00000 0.09089 0.00000
S4 0.42672 0.39030 0.16133 0.00000 0.15149 0.00000
